data_9011511
loop_
_publ_author_name
'Adiwidjaja, G.'
'Friese, K.'
'Klaska, K. H.'
'Schluter, J.'

_publ_section_title
;
 The crystal structure of gordaite NaZn4(SO4)(OH)6Cl*6H2O
;
_journal_name_full 'Zeitschrift fur Kristallographie'
_journal_page_first 704
_journal_page_last 707
_journal_volume 212
_journal_year 1997
_chemical_compound_source 'San Francisco mine, Sierra Gorda, Chile'
_chemical_formula_sum 'Cl H18 Na O16 S Zn4'
_chemical_name_mineral Gordaite
_space_group_IT_number 147
_symmetry_space_group_name_Hall '-P 3'
_symmetry_space_group_name_H-M 'P -3'
_cell_angle_alpha 90
_cell_angle_beta 90
_cell_angle_gamma 120
_cell_length_a 8.3556
_cell_length_b 8.3556
_cell_length_c 13.025
_cell_formula_units_Z 2
_cell_volume 787.524
_database_code_amcsd 0011072
_exptl_crystal_density_diffrn 2.641
_cod_original_formula_sum 'Zn4 Na S Cl O16 H18'
_cod_database_code 9011511

loop_
_space_group_symop_operation_xyz
x,y,z
y,-x+y,-z
-x+y,-x,z
-x,-y,-z
-y,x-y,z
x-y,x,-z

loop_
_atom_site_label
_atom_site_fract_x
_atom_site_fract_y
_atom_site_fract_z
_atom_site_U_iso_or_equiv
Zn1 0.00000 0.00000 0.86140 0.02360
Zn2 0.58510 0.87150 0.99640 0.02380
Na 0.66667 0.33333 0.41290 0.03580
S 0.33333 0.66667 0.22370 0.02430
Cl 0.00000 0.00000 0.31360 0.03540
O1 0.05880 0.24650 0.09310 0.02310
O2 0.47880 0.37210 0.07090 0.02220
O3 0.43910 0.31590 0.29150 0.04170
O4 0.39470 0.22310 0.52310 0.04400
O5 0.17540 0.49340 0.26070 0.03290
O6 0.33333 0.66667 0.10950 0.02630
H1 0.31300 0.22100 0.86100 0.05000
H2 0.63300 0.11300 0.15300 0.05000
H3 0.31700 0.22900 0.29300 0.05000
H4 0.52900 0.00200 0.27100 0.05000
H5 0.17200 0.41200 0.41800 0.05000
H6 0.06200 0.34500 0.49600 0.05000

loop_
_cod_related_entry_id
_cod_related_entry_database
_cod_related_entry_code
1 AMCSD 0011072
